data_2223959
loop_
_publ_author_name
'Brito, Iv\'an'
'C\'ardenas, Alejandro'
'Albanez, Joselyn'
'Bolte, Michael'
'L\'opez-Rodr\'iguez, Mat\'ias'

_publ_section_title
;
 Dimethyl 2,2'-[butane-1,4-diylbis(sulfanediyl)]dibenzoate
;
_journal_coeditor_code OM2290
_journal_issue 11
_journal_name_full 'Acta Crystallographica Section E'
_journal_page_first o2828
_journal_page_last o2829
_journal_paper_doi 10.1107/S1600536809042846
_journal_volume 65
_journal_year 2009
_chemical_formula_iupac 'C20 H22 O4 S2'
_chemical_formula_moiety 'C20 H22 O4 S2'
_chemical_formula_sum 'C20 H22 O4 S2'
_chemical_formula_weight 390.5
_chemical_name_systematic
;
Dimethyl 2,2'-[butane-1,4-diylbis(sulfanediyl)]dibenzoate
;
_space_group_IT_number 19
_symmetry_cell_setting orthorhombic
_symmetry_space_group_name_Hall 'P 2ac 2ab'
_symmetry_space_group_name_H-M 'P 21 21 21'
_atom_sites_solution_hydrogens geom
_atom_sites_solution_primary direct
_atom_sites_solution_secondary difmap
_audit_creation_method 'WinGX routine CIF_UPDATE'
_cell_angle_alpha 90
_cell_angle_beta 90
_cell_angle_gamma 90
_cell_formula_units_Z 4
_cell_length_a 7.4027(7)
_cell_length_b 14.2976(11)
_cell_length_c 17.7396(13)
_cell_measurement_reflns_used 4482
_cell_measurement_temperature 173(2)
_cell_measurement_theta_max 25.9
_cell_measurement_theta_min 3.4
_cell_volume 1877.6(3)
_computing_cell_refinement 'X-Area (Stoe & Cie, 2001)'
_computing_data_collection 'X-Area (Stoe & Cie, 2001)'
_computing_data_reduction 'X-Area (Stoe & Cie, 2001)'
_computing_molecular_graphics 'XP (Sheldrick, 2008) and PLATON (Spek, 2003'
_computing_publication_material 'WinGX (Farrugia, 1999)'
_computing_structure_refinement 'SHELXL-97 (Sheldrick, 2008)'
_computing_structure_solution 'SHELXS-97 (Sheldrick, 2008)'
_diffrn_ambient_temperature 173(2)
_diffrn_measured_fraction_theta_full 0.994
_diffrn_measured_fraction_theta_max 0.989
_diffrn_measurement_device_type 'STOE IPDS II two-circle-diffractometer'
_diffrn_measurement_method \w
_diffrn_radiation_monochromator graphite
_diffrn_radiation_type MoK\a
_diffrn_radiation_wavelength 0.71073
_diffrn_reflns_av_R_equivalents 0.0686
_diffrn_reflns_limit_h_max 7
_diffrn_reflns_limit_h_min -8
_diffrn_reflns_limit_k_max 13
_diffrn_reflns_limit_k_min -17
_diffrn_reflns_limit_l_max 20
_diffrn_reflns_limit_l_min -21
_diffrn_reflns_number 8050
_diffrn_reflns_theta_full 25
_diffrn_reflns_theta_max 25.61
_diffrn_reflns_theta_min 3.3
_diffrn_standards_number 0
_exptl_absorpt_coefficient_mu 0.306
_exptl_absorpt_correction_T_max 0.9329
_exptl_absorpt_correction_T_min 0.9191
_exptl_absorpt_correction_type multi-scan
_exptl_absorpt_process_details '(MULABS; Spek, 2003; Blessing, 1995)'
_exptl_crystal_colour colourless
_exptl_crystal_density_diffrn 1.381
_exptl_crystal_density_method 'not measured'
_exptl_crystal_description block
_exptl_crystal_F_000 824
_exptl_crystal_size_max 0.28
_exptl_crystal_size_mid 0.25
_exptl_crystal_size_min 0.23
_refine_diff_density_max 0.161
_refine_diff_density_min -0.266
_refine_ls_abs_structure_details 'Flack (1983), 1430 Friedel pairs'
_refine_ls_abs_structure_Flack 0.27(9)
_refine_ls_extinction_coef 0.0030(3)
_refine_ls_extinction_method SHELXL
_refine_ls_goodness_of_fit_ref 0.732
_refine_ls_hydrogen_treatment constr
_refine_ls_matrix_type full
_refine_ls_number_parameters 239
_refine_ls_number_reflns 3437
_refine_ls_number_restraints 0
_refine_ls_restrained_S_all 0.732
_refine_ls_R_factor_all 0.0685
_refine_ls_R_factor_gt 0.0388
_refine_ls_shift/su_max 0
_refine_ls_shift/su_mean 0
_refine_ls_structure_factor_coef Fsqd
_refine_ls_weighting_details 'calc w=1/[\s^2^(Fo^2^)+(0.0001P)^2^] where P=(Fo^2^+2Fc^2^)/3'
_refine_ls_weighting_scheme calc
_refine_ls_wR_factor_ref 0.0646
_reflns_number_gt 2244
_reflns_number_total 3437
_reflns_threshold_expression >2sigma(I)
_cod_data_source_file om2290.cif
_cod_data_source_block I
_cod_database_code 2223959
_cod_database_fobs_code 2223959

loop_
_symmetry_equiv_pos_as_xyz
'x, y, z'
'-x+1/2, -y, z+1/2'
'-x, y+1/2, -z+1/2'
'x+1/2, -y+1/2, -z'

loop_
_atom_site_type_symbol
_atom_site_label
_atom_site_fract_x
_atom_site_fract_y
_atom_site_fract_z
_atom_site_U_iso_or_equiv
_atom_site_adp_type
_atom_site_calc_flag
_atom_site_refinement_flags
_atom_site_occupancy
_atom_site_disorder_assembly
_atom_site_disorder_group
S S1 0.26565(13) 0.29690(6) 0.42902(3) 0.0257(2) Uani d . 1 . .
S S2 0.30831(13) 0.20540(6) 0.80343(4) 0.0292(2) Uani d . 1 . .
O O1 0.2673(5) 0.41362(15) 0.30785(10) 0.0449(8) Uani d . 1 . .
O O2 0.2727(4) 0.37231(15) 0.18638(9) 0.0340(6) Uani d . 1 . .
O O3 0.3720(4) 0.08601(17) 0.91935(11) 0.0359(7) Uani d . 1 . .
O O4 0.4816(4) 0.12269(18) 1.03289(10) 0.0369(7) Uani d . 1 . .
C C1 0.2650(6) 0.2191(2) 0.51027(13) 0.0249(8) Uani d . 1 . .
H H1A 0.1554 0.1794 0.5099 0.03 Uiso calc R 1 . .
H H1B 0.3725 0.1779 0.5092 0.03 Uiso calc R 1 . .
C C2 0.2678(6) 0.2809(2) 0.58124(13) 0.0264(8) Uani d . 1 . .
H H2A 0.3754 0.322 0.5799 0.032 Uiso calc R 1 . .
H H2B 0.1591 0.3211 0.5819 0.032 Uiso calc R 1 . .
C C3 0.2725(6) 0.2212(2) 0.65279(13) 0.0261(9) Uani d . 1 . .
H H3A 0.1607 0.1834 0.6561 0.031 Uiso calc R 1 . .
H H3B 0.3766 0.1779 0.6506 0.031 Uiso calc R 1 . .
C C4 0.2885(6) 0.2832(2) 0.72250(13) 0.0280(9) Uani d . 1 . .
H H4A 0.1803 0.3234 0.7276 0.034 Uiso calc R 1 . .
H H4B 0.3964 0.3238 0.7187 0.034 Uiso calc R 1 . .
C C11 0.2723(5) 0.2174(2) 0.35190(13) 0.0232(9) Uani d . 1 . .
C C12 0.2798(6) 0.2517(2) 0.27679(15) 0.0244(9) Uani d . 1 . .
C C13 0.2887(5) 0.1872(2) 0.21715(14) 0.0288(9) Uani d . 1 . .
H H13 0.2957 0.2098 0.1669 0.035 Uiso calc R 1 . .
C C14 0.2875(6) 0.0934(2) 0.22956(15) 0.0350(10) Uani d . 1 . .
H H14 0.2954 0.0511 0.1883 0.042 Uiso calc R 1 . .
C C15 0.2747(6) 0.0593(2) 0.30303(15) 0.0339(9) Uani d . 1 . .
H H15 0.2696 -0.0061 0.3121 0.041 Uiso calc R 1 . .
C C16 0.2695(6) 0.1219(2) 0.36288(14) 0.0282(9) Uani d . 1 . .
H H16 0.2638 0.0983 0.4129 0.034 Uiso calc R 1 . .
C C17 0.2741(6) 0.3527(2) 0.26050(14) 0.0276(9) Uani d . 1 . .
C C18 0.2495(7) 0.4698(2) 0.16715(15) 0.0389(10) Uani d . 1 . .
H H18A 0.3472 0.5066 0.1897 0.058 Uiso calc R 1 . .
H H18B 0.1331 0.4919 0.1864 0.058 Uiso calc R 1 . .
H H18C 0.2525 0.477 0.1122 0.058 Uiso calc R 1 . .
C C21 0.3729(5) 0.2822(3) 0.87713(15) 0.0249(9) Uani d . 1 . .
C C22 0.4253(6) 0.2465(3) 0.94829(16) 0.0266(9) Uani d . 1 . .
C C23 0.4802(5) 0.3083(3) 1.00471(16) 0.0308(9) Uani d . 1 . .
H H23 0.5158 0.2841 1.0523 0.037 Uiso calc R 1 . .
C C24 0.4840(6) 0.4036(3) 0.99282(17) 0.0349(10) Uani d . 1 . .
H H24 0.5217 0.4446 1.0319 0.042 Uiso calc R 1 . .
C C25 0.4321(5) 0.4390(2) 0.92306(17) 0.0319(9) Uani d . 1 . .
H H25 0.435 0.5045 0.914 0.038 Uiso calc R 1 . .
C C26 0.3758(6) 0.3778(3) 0.86655(16) 0.0294(10) Uani d . 1 . .
H H26 0.3385 0.4027 0.8194 0.035 Uiso calc R 1 . .
C C27 0.4227(5) 0.1458(3) 0.96319(16) 0.0287(9) Uani d . 1 . .
C C28 0.4834(6) 0.0230(3) 1.04913(17) 0.0392(11) Uani d . 1 . .
H H28A 0.5551 -0.0095 1.0108 0.059 Uiso calc R 1 . .
H H28B 0.3594 -0.001 1.0485 0.059 Uiso calc R 1 . .
H H28C 0.5368 0.0125 1.099 0.059 Uiso calc R 1 . .

loop_
_atom_site_aniso_label
_atom_site_aniso_U_11
_atom_site_aniso_U_22
_atom_site_aniso_U_33
_atom_site_aniso_U_12
_atom_site_aniso_U_13
_atom_site_aniso_U_23
S1 0.0329(6) 0.0275(4) 0.0166(3) -0.0011(5) -0.0012(4) -0.0023(3)
S2 0.0443(6) 0.0259(5) 0.0175(3) -0.0023(5) -0.0008(3) 0.0001(4)
O1 0.084(3) 0.0299(14) 0.0212(9) -0.0002(16) -0.0042(15) -0.0037(9)
O2 0.0500(19) 0.0330(13) 0.0189(9) 0.0006(14) 0.0028(12) 0.0030(9)
O3 0.053(2) 0.0289(15) 0.0253(11) -0.0018(13) -0.0031(12) -0.0013(10)
O4 0.047(2) 0.0387(16) 0.0253(10) 0.0049(14) -0.0123(11) 0.0070(11)
C1 0.028(2) 0.0275(19) 0.0195(12) -0.0018(19) 0.0011(14) 0.0010(12)
C2 0.033(2) 0.027(2) 0.0193(12) 0.0011(19) -0.0009(16) -0.0032(12)
C3 0.029(3) 0.027(2) 0.0224(14) -0.002(2) -0.0004(14) 0.0007(11)
C4 0.035(2) 0.031(2) 0.0182(12) 0.005(2) -0.0012(14) 0.0028(13)
C11 0.019(2) 0.032(2) 0.0186(13) 0.001(2) -0.0006(14) -0.0067(12)
C12 0.026(2) 0.0257(18) 0.0211(13) 0.0007(18) 0.0009(15) -0.0021(12)
C13 0.033(3) 0.034(2) 0.0190(12) 0.001(2) 0.0014(14) -0.0066(13)
C14 0.045(3) 0.034(2) 0.0265(14) 0.002(2) -0.0003(18) -0.0135(14)
C15 0.039(3) 0.0284(18) 0.0339(14) 0.0011(19) 0.0039(19) -0.0061(13)
C16 0.039(3) 0.0237(19) 0.0223(13) 0.000(2) -0.0014(16) 0.0005(12)
C17 0.028(3) 0.034(2) 0.0207(14) -0.003(2) -0.0004(16) 0.0007(13)
C18 0.049(3) 0.038(2) 0.0294(14) -0.002(2) -0.0001(18) 0.0080(13)
C21 0.029(2) 0.027(2) 0.0190(13) 0.0006(18) 0.0024(13) -0.0059(14)
C22 0.026(3) 0.030(2) 0.0235(16) 0.0050(17) 0.0031(14) 0.0010(13)
C23 0.028(2) 0.036(2) 0.0275(15) 0.0040(18) -0.0051(15) -0.0031(17)
C24 0.039(3) 0.036(2) 0.0298(16) -0.0001(19) -0.0028(17) -0.0144(17)
C25 0.035(3) 0.026(2) 0.0343(16) -0.0007(17) 0.0052(19) -0.0028(16)
C26 0.038(3) 0.029(2) 0.0214(14) -0.0001(19) 0.0012(15) 0.0031(15)
C27 0.030(3) 0.036(2) 0.0202(14) 0.005(2) 0.0016(15) 0.0023(15)
C28 0.050(3) 0.035(2) 0.0326(18) 0.005(2) -0.0053(17) 0.0124(15)

loop_
_atom_type_symbol
_atom_type_description
_atom_type_scat_dispersion_real
_atom_type_scat_dispersion_imag
_atom_type_scat_source
C C 0.0033 0.0016 'International Tables Vol C Tables 4.2.6.8 and 6.1.1.4'
H H 0 0 'International Tables Vol C Tables 4.2.6.8 and 6.1.1.4'
O O 0.0106 0.006 'International Tables Vol C Tables 4.2.6.8 and 6.1.1.4'
S S 0.1246 0.1234 'International Tables Vol C Tables 4.2.6.8 and 6.1.1.4'

loop_
_geom_angle_atom_site_label_1
_geom_angle_atom_site_label_2
_geom_angle_atom_site_label_3
_geom_angle_site_symmetry_1
_geom_angle_site_symmetry_3
_geom_angle
_geom_angle_publ_flag
C11 S1 C1 . . 102.59(14) ?
C21 S2 C4 . . 102.96(15) ?
C17 O2 C18 . . 115.6(2) ?
C27 O4 C28 . . 115.1(3) ?
C2 C1 S1 . . 107.3(2) ?
C2 C1 H1A . . 110.3 ?
S1 C1 H1A . . 110.3 ?
C2 C1 H1B . . 110.3 ?
S1 C1 H1B . . 110.3 ?
H1A C1 H1B . . 108.5 ?
C3 C2 C1 . . 111.1(2) ?
C3 C2 H2A . . 109.4 ?
C1 C2 H2A . . 109.4 ?
C3 C2 H2B . . 109.4 ?
C1 C2 H2B . . 109.4 ?
H2A C2 H2B . . 108 ?
C4 C3 C2 . . 110.5(2) ?
C4 C3 H3A . . 109.5 ?
C2 C3 H3A . . 109.5 ?
C4 C3 H3B . . 109.5 ?
C2 C3 H3B . . 109.5 ?
H3A C3 H3B . . 108.1 ?
C3 C4 S2 . . 106.9(2) ?
C3 C4 H4A . . 110.3 ?
S2 C4 H4A . . 110.3 ?
C3 C4 H4B . . 110.3 ?
S2 C4 H4B . . 110.3 ?
H4A C4 H4B . . 108.6 ?
C16 C11 C12 . . 118.3(3) ?
C16 C11 S1 . . 121.6(2) ?
C12 C11 S1 . . 120.1(3) ?
C13 C12 C11 . . 118.8(3) ?
C13 C12 C17 . . 119.8(3) ?
C11 C12 C17 . . 121.4(3) ?
C14 C13 C12 . . 121.7(3) ?
C14 C13 H13 . . 119.2 ?
C12 C13 H13 . . 119.2 ?
C13 C14 C15 . . 119.8(3) ?
C13 C14 H14 . . 120.1 ?
C15 C14 H14 . . 120.1 ?
C16 C15 C14 . . 119.4(3) ?
C16 C15 H15 . . 120.3 ?
C14 C15 H15 . . 120.3 ?
C11 C16 C15 . . 122.0(3) ?
C11 C16 H16 . . 119 ?
C15 C16 H16 . . 119 ?
O1 C17 O2 . . 121.9(3) ?
O1 C17 C12 . . 124.8(2) ?
O2 C17 C12 . . 113.3(3) ?
O2 C18 H18A . . 109.5 ?
O2 C18 H18B . . 109.5 ?
H18A C18 H18B . . 109.5 ?
O2 C18 H18C . . 109.5 ?
H18A C18 H18C . . 109.5 ?
H18B C18 H18C . . 109.5 ?
C26 C21 C22 . . 118.3(3) ?
C26 C21 S2 . . 121.2(2) ?
C22 C21 S2 . . 120.5(3) ?
C23 C22 C21 . . 119.4(3) ?
C23 C22 C27 . . 119.8(3) ?
C21 C22 C27 . . 120.8(3) ?
C24 C23 C22 . . 121.4(3) ?
C24 C23 H23 . . 119.3 ?
C22 C23 H23 . . 119.3 ?
C23 C24 C25 . . 119.4(3) ?
C23 C24 H24 . . 120.3 ?
C25 C24 H24 . . 120.3 ?
C24 C25 C26 . . 119.5(3) ?
C24 C25 H25 . . 120.2 ?
C26 C25 H25 . . 120.2 ?
C21 C26 C25 . . 121.9(3) ?
C21 C26 H26 . . 119 ?
C25 C26 H26 . . 119 ?
O3 C27 O4 . . 120.9(3) ?
O3 C27 C22 . . 125.5(3) ?
O4 C27 C22 . . 113.6(3) ?
O4 C28 H28A . . 109.5 ?
O4 C28 H28B . . 109.5 ?
H28A C28 H28B . . 109.5 ?
O4 C28 H28C . . 109.5 ?
H28A C28 H28C . . 109.5 ?
H28B C28 H28C . . 109.5 ?

loop_
_geom_bond_atom_site_label_1
_geom_bond_atom_site_label_2
_geom_bond_site_symmetry_2
_geom_bond_distance
_geom_bond_publ_flag
S1 C11 . 1.780(3) ?
S1 C1 . 1.821(3) ?
S2 C21 . 1.773(3) ?
S2 C4 . 1.822(3) ?
O1 C17 . 1.211(4) ?
O2 C17 . 1.344(3) ?
O2 C18 . 1.445(4) ?
O3 C27 . 1.215(4) ?
O4 C27 . 1.352(4) ?
O4 C28 . 1.454(4) ?
C1 C2 . 1.538(4) ?
C1 H1A . 0.99 ?
C1 H1B . 0.99 ?
C2 C3 . 1.529(3) ?
C2 H2A . 0.99 ?
C2 H2B . 0.99 ?
C3 C4 . 1.526(4) ?
C3 H3A . 0.99 ?
C3 H3B . 0.99 ?
C4 H4A . 0.99 ?
C4 H4B . 0.99 ?
C11 C16 . 1.379(5) ?
C11 C12 . 1.421(4) ?
C12 C13 . 1.404(4) ?
C12 C17 . 1.474(4) ?
C13 C14 . 1.360(5) ?
C13 H13 . 0.95 ?
C14 C15 . 1.395(4) ?
C14 H14 . 0.95 ?
C15 C16 . 1.389(4) ?
C15 H15 . 0.95 ?
C16 H16 . 0.95 ?
C18 H18A . 0.98 ?
C18 H18B . 0.98 ?
C18 H18C . 0.98 ?
C21 C26 . 1.380(5) ?
C21 C22 . 1.416(4) ?
C22 C23 . 1.395(4) ?
C22 C27 . 1.465(5) ?
C23 C24 . 1.379(5) ?
C23 H23 . 0.95 ?
C24 C25 . 1.392(4) ?
C24 H24 . 0.95 ?
C25 C26 . 1.395(5) ?
C25 H25 . 0.95 ?
C26 H26 . 0.95 ?
C28 H28A . 0.98 ?
C28 H28B . 0.98 ?
C28 H28C . 0.98 ?

loop_
_geom_hbond_atom_site_label_D
_geom_hbond_atom_site_label_H
_geom_hbond_atom_site_label_A
_geom_hbond_site_symmetry_A
_geom_hbond_distance_DH
_geom_hbond_distance_HA
_geom_hbond_distance_DA
_geom_hbond_angle_DHA
C13 H13 O2 . 0.95 2.36 2.705(4) 101
C23 H23 O4 . 0.95 2.35 2.701(5) 101
C15 H15 O3 2_554 0.95 2.45 3.123(5) 127

loop_
_geom_torsion_atom_site_label_1
_geom_torsion_atom_site_label_2
_geom_torsion_atom_site_label_3
_geom_torsion_atom_site_label_4
_geom_torsion_site_symmetry_1
_geom_torsion_site_symmetry_2
_geom_torsion_site_symmetry_3
_geom_torsion_site_symmetry_4
_geom_torsion
_geom_torsion_publ_flag
C11 S1 C1 C2 . . . . 177.5(3) ?
S1 C1 C2 C3 . . . . -178.5(3) ?
C1 C2 C3 C4 . . . . 176.1(4) ?
C2 C3 C4 S2 . . . . -176.2(3) ?
C21 S2 C4 C3 . . . . 168.3(3) ?
C1 S1 C11 C16 . . . . 2.2(4) ?
C1 S1 C11 C12 . . . . -178.1(4) ?
C16 C11 C12 C13 . . . . -1.6(7) ?
S1 C11 C12 C13 . . . . 178.7(3) ?
C16 C11 C12 C17 . . . . 177.0(4) ?
S1 C11 C12 C17 . . . . -2.7(6) ?
C11 C12 C13 C14 . . . . 1.0(7) ?
C17 C12 C13 C14 . . . . -177.6(4) ?
C12 C13 C14 C15 . . . . 0.9(7) ?
C13 C14 C15 C16 . . . . -2.2(7) ?
C12 C11 C16 C15 . . . . 0.3(7) ?
S1 C11 C16 C15 . . . . -180.0(3) ?
C14 C15 C16 C11 . . . . 1.6(7) ?
C18 O2 C17 O1 . . . . -4.3(6) ?
C18 O2 C17 C12 . . . . 174.2(4) ?
C13 C12 C17 O1 . . . . -179.6(4) ?
C11 C12 C17 O1 . . . . 1.8(7) ?
C13 C12 C17 O2 . . . . 2.0(6) ?
C11 C12 C17 O2 . . . . -176.6(4) ?
C4 S2 C21 C26 . . . . 7.4(4) ?
C4 S2 C21 C22 . . . . -171.7(3) ?
C26 C21 C22 C23 . . . . -0.9(6) ?
S2 C21 C22 C23 . . . . 178.2(3) ?
C26 C21 C22 C27 . . . . 179.2(4) ?
S2 C21 C22 C27 . . . . -1.6(5) ?
C21 C22 C23 C24 . . . . 0.3(6) ?
C27 C22 C23 C24 . . . . -179.9(4) ?
C22 C23 C24 C25 . . . . -0.1(6) ?
C23 C24 C25 C26 . . . . 0.5(6) ?
C22 C21 C26 C25 . . . . 1.3(6) ?
S2 C21 C26 C25 . . . . -177.8(3) ?
C24 C25 C26 C21 . . . . -1.2(6) ?
C28 O4 C27 O3 . . . . 1.6(5) ?
C28 O4 C27 C22 . . . . -179.1(3) ?
C23 C22 C27 O3 . . . . 177.5(3) ?
C21 C22 C27 O3 . . . . -2.7(7) ?
C23 C22 C27 O4 . . . . -1.8(6) ?
C21 C22 C27 O4 . . . . 178.1(3) ?

loop_
_cod_related_entry_id
_cod_related_entry_database
_cod_related_entry_code
1 ChemSpider 24743596
